data_2233205
loop_
_publ_author_name
'Liu, Jing-Jing'
'Zheng, Ren-Lin'
'Yang, Sheng-Yong'
'Xie, Yong-Mei'

_publ_section_title
;
 (2-Anilino-4-methylthiazol-5-yl)(4-chlorophenyl)methanone
;
_journal_coeditor_code IM2345
_journal_issue 1
_journal_name_full 'Acta Crystallographica Section E'
_journal_page_first o161
_journal_paper_doi 10.1107/S1600536811053463
_journal_volume 68
_journal_year 2012
_chemical_formula_iupac 'C17 H13 Cl N2 O S'
_chemical_formula_moiety 'C17 H13 Cl N2 O S'
_chemical_formula_sum 'C17 H13 Cl N2 O S'
_chemical_formula_weight 328.80
_chemical_name_systematic
;
(2-Anilino-4-methylthiazol-5-yl)(4-chlorophenyl)methanone
;
_space_group_crystal_system monoclinic
_space_group_IT_number 14
_space_group_name_Hall '-P 2yn'
_space_group_name_H-M_alt 'P 1 21/n 1'
_symmetry_space_group_name_Hall '-P 2yn'
_symmetry_space_group_name_H-M 'P 1 21/n 1'
_atom_sites_solution_hydrogens geom
_atom_sites_solution_primary direct
_atom_sites_solution_secondary difmap
_cell_angle_alpha 90.00
_cell_angle_beta 90.900(2)
_cell_angle_gamma 90.00
_cell_formula_units_Z 12
_cell_length_a 22.8350(6)
_cell_length_b 8.0587(2)
_cell_length_c 25.3653(6)
_cell_measurement_reflns_used 3809
_cell_measurement_temperature 293(2)
_cell_measurement_theta_max 29.1948
_cell_measurement_theta_min 2.9696
_cell_volume 4667.2(2)
_computing_cell_refinement
;
CrysAlis PRO (Agilent, 2011)
;
_computing_data_collection
;
CrysAlis PRO (Agilent, 2011)
;
_computing_data_reduction
;
CrysAlis PRO (Agilent, 2011)
;
_computing_molecular_graphics
;
OLEX2 (Dolomanov <i>et al.</i>, 2009) and Mercury (Macrae <i>et al.</i>,
2006)
;
_computing_publication_material
;
OLEX2 (Dolomanov <i>et al.</i>, 2009)
;
_computing_structure_refinement
;
SHELXL97 (Sheldrick, 2008)
;
_computing_structure_solution
;
SHELXS97 (Sheldrick, 2008)
;
_diffrn_ambient_temperature 293.15
_diffrn_detector_area_resol_mean 16.0874
_diffrn_measured_fraction_theta_full 0.998
_diffrn_measured_fraction_theta_max 0.998
_diffrn_measurement_device_type 'Agilent Xcalibur Eos'
_diffrn_measurement_method '\w scans'
_diffrn_radiation_monochromator graphite
_diffrn_radiation_type 'Mo K\a'
_diffrn_radiation_wavelength 0.7107
_diffrn_reflns_av_R_equivalents 0.0200
_diffrn_reflns_limit_h_max 25
_diffrn_reflns_limit_h_min -27
_diffrn_reflns_limit_k_max 9
_diffrn_reflns_limit_k_min -9
_diffrn_reflns_limit_l_max 30
_diffrn_reflns_limit_l_min -20
_diffrn_reflns_number 18535
_diffrn_reflns_theta_full 25.00
_diffrn_reflns_theta_max 25.00
_diffrn_reflns_theta_min 2.99
_exptl_absorpt_coefficient_mu 0.382
_exptl_absorpt_correction_T_max 1.00000
_exptl_absorpt_correction_T_min 0.90859
_exptl_absorpt_correction_type multi-scan
_exptl_absorpt_process_details
;
(CrysAlis PRO; Agilent, 2011)
;
_exptl_crystal_colour yellow
_exptl_crystal_density_diffrn 1.404
_exptl_crystal_density_method 'not measured'
_exptl_crystal_description block
_exptl_crystal_F_000 2040
_exptl_crystal_size_max 0.40
_exptl_crystal_size_mid 0.18
_exptl_crystal_size_min 0.12
_refine_diff_density_max 0.314
_refine_diff_density_min -0.292
_refine_ls_extinction_method none
_refine_ls_goodness_of_fit_ref 1.020
_refine_ls_hydrogen_treatment constr
_refine_ls_matrix_type full
_refine_ls_number_parameters 598
_refine_ls_number_reflns 8224
_refine_ls_number_restraints 0
_refine_ls_restrained_S_all 1.020
_refine_ls_R_factor_all 0.0732
_refine_ls_R_factor_gt 0.0467
_refine_ls_shift/su_max 0.001
_refine_ls_shift/su_mean 0.000
_refine_ls_structure_factor_coef Fsqd
_refine_ls_weighting_details 'calc w=1/[\s^2^(Fo^2^)+(0.0402P)^2^+1.7472P] where P=(Fo^2^+2Fc^2^)/3'
_refine_ls_weighting_scheme calc
_refine_ls_wR_factor_gt 0.0969
_refine_ls_wR_factor_ref 0.1099
_reflns_number_gt 5819
_reflns_number_total 8224
_reflns_threshold_expression >2sigma(I)
_cod_data_source_file im2345.cif
_cod_data_source_block I
_cod_original_cell_volume 4667.1(2)
_cod_database_code 2233205
_cod_database_fobs_code 2233205

loop_
_space_group_symop_id
_space_group_symop_operation_xyz
1 'x, y, z'
2 '-x+1/2, y+1/2, -z+1/2'
3 '-x, -y, -z'
4 'x-1/2, -y-1/2, z-1/2'

loop_
_atom_site_type_symbol
_atom_site_label
_atom_site_fract_x
_atom_site_fract_y
_atom_site_fract_z
_atom_site_U_iso_or_equiv
_atom_site_adp_type
_atom_site_calc_flag
_atom_site_refinement_flags
_atom_site_occupancy
_atom_site_symmetry_multiplicity
Cl Cl1A 0.45569(5) -0.04260(15) 0.88138(4) 0.1191(4) Uani d . 1 1
Cl Cl1B 0.56439(4) 0.16982(13) 0.35711(3) 0.0837(3) Uani d . 1 1
Cl Cl1C 0.45183(4) 0.73846(13) 0.44041(4) 0.0933(3) Uani d . 1 1
S S1A 0.19363(3) 0.11756(9) 0.64486(3) 0.05524(19) Uani d . 1 1
S S1B 0.70318(3) 0.14376(10) 0.59119(2) 0.0566(2) Uani d . 1 1
S S1C 0.60624(3) 0.59963(9) 0.65667(2) 0.05367(19) Uani d . 1 1
O O1A 0.20043(8) 0.0709(3) 0.75853(8) 0.0772(6) Uani d . 1 1
O O1B 0.81951(9) 0.2484(3) 0.48315(8) 0.0805(7) Uani d . 1 1
O O1C 0.71946(8) 0.6536(3) 0.54361(7) 0.0799(7) Uani d . 1 1
N N1A 0.28641(9) 0.2498(3) 0.60629(8) 0.0497(5) Uani d . 1 1
N N1B 0.79856(9) 0.1405(3) 0.64667(8) 0.0539(6) Uani d . 1 1
N N1C 0.70259(9) 0.6152(3) 0.71061(7) 0.0497(5) Uani d . 1 1
N N2A 0.21002(10) 0.2382(3) 0.54573(9) 0.0616(6) Uani d . 1 1
H H2A 0.2354 0.2638 0.5224 0.074 Uiso calc R 1 1
N N2B 0.71638(9) 0.0969(3) 0.69726(8) 0.0562(6) Uani d . 1 1
H H2B 0.7404 0.0897 0.7236 0.067 Uiso calc R 1 1
N N2C 0.62296(9) 0.5496(3) 0.76210(8) 0.0546(6) Uani d . 1 1
H H2C 0.6473 0.5522 0.7883 0.065 Uiso calc R 1 1
C C1A 0.39626(14) -0.0021(4) 0.84015(13) 0.0691(9) Uani d . 1 1
C C1B 0.62500(12) 0.1768(4) 0.39942(9) 0.0528(7) Uani d . 1 1
C C1C 0.51593(12) 0.7180(4) 0.47725(11) 0.0560(7) Uani d . 1 1
C C2A 0.35340(16) 0.1049(4) 0.85619(12) 0.0743(9) Uani d . 1 1
H H2AA 0.3561 0.1564 0.8889 0.089 Uiso calc R 1 1
C C2B 0.66543(13) 0.3021(4) 0.39410(10) 0.0574(7) Uani d . 1 1
H H2BA 0.6609 0.3811 0.3676 0.069 Uiso calc R 1 1
C C2C 0.56031(13) 0.6191(4) 0.45884(11) 0.0619(8) Uani d . 1 1
H H2CA 0.5560 0.5629 0.4270 0.074 Uiso calc R 1 1
C C3A 0.30621(13) 0.1348(4) 0.82294(11) 0.0632(8) Uani d . 1 1
H H3A 0.2766 0.2061 0.8336 0.076 Uiso calc R 1 1
C C3B 0.71246(12) 0.3092(3) 0.42841(10) 0.0525(7) Uani d . 1 1
H H3B 0.7398 0.3938 0.4250 0.063 Uiso calc R 1 1
C C3C 0.61108(13) 0.6047(4) 0.48832(10) 0.0591(7) Uani d . 1 1
H H3C 0.6417 0.5405 0.4757 0.071 Uiso calc R 1 1
C C4A 0.30231(11) 0.0602(3) 0.77388(9) 0.0479(6) Uani d . 1 1
C C4B 0.71992(11) 0.1924(3) 0.46808(9) 0.0438(6) Uani d . 1 1
C C4C 0.61742(11) 0.6842(3) 0.53646(9) 0.0460(6) Uani d . 1 1
C C5A 0.34582(12) -0.0468(3) 0.75922(11) 0.0555(7) Uani d . 1 1
H H5A 0.3435 -0.0982 0.7264 0.067 Uiso calc R 1 1
C C5B 0.67921(12) 0.0659(3) 0.47177(9) 0.0498(7) Uani d . 1 1
H H5B 0.6838 -0.0144 0.4978 0.060 Uiso calc R 1 1
C C5C 0.57239(12) 0.7849(3) 0.55357(10) 0.0517(7) Uani d . 1 1
H H5C 0.5763 0.8414 0.5854 0.062 Uiso calc R 1 1
C C6A 0.39279(13) -0.0794(4) 0.79216(13) 0.0648(8) Uani d . 1 1
H H6A 0.4218 -0.1531 0.7820 0.078 Uiso calc R 1 1
C C6B 0.63198(12) 0.0573(3) 0.43738(10) 0.0533(7) Uani d . 1 1
H H6B 0.6051 -0.0289 0.4399 0.064 Uiso calc R 1 1
C C6C 0.52187(12) 0.8019(4) 0.52375(10) 0.0570(7) Uani d . 1 1
H H6C 0.4919 0.8703 0.5353 0.068 Uiso calc R 1 1
C C7A 0.24934(12) 0.0888(3) 0.73979(10) 0.0524(7) Uani d . 1 1
C C7B 0.77314(12) 0.2045(3) 0.50252(10) 0.0528(7) Uani d . 1 1
C C7C 0.67305(12) 0.6613(3) 0.56691(10) 0.0529(7) Uani d . 1 1
C C8A 0.25605(11) 0.1340(3) 0.68496(9) 0.0470(6) Uani d . 1 1
C C8B 0.76968(11) 0.1694(3) 0.55904(10) 0.0518(7) Uani d . 1 1
C C8C 0.67092(11) 0.6435(3) 0.62384(9) 0.0485(6) Uani d . 1 1
C C9A 0.30000(11) 0.2089(3) 0.65721(10) 0.0464(6) Uani d . 1 1
C C9B 0.81427(11) 0.1650(3) 0.59538(10) 0.0524(7) Uani d . 1 1
C C9C 0.71662(11) 0.6482(3) 0.65933(10) 0.0509(7) Uani d . 1 1
C C10A 0.23223(12) 0.2084(3) 0.59454(10) 0.0488(6) Uani d . 1 1
C C10B 0.74124(11) 0.1273(3) 0.65030(9) 0.0483(6) Uani d . 1 1
C C10C 0.64570(11) 0.5866(3) 0.71482(9) 0.0472(6) Uani d . 1 1
C C11A 0.35989(12) 0.2554(3) 0.67677(11) 0.0579(7) Uani d . 1 1
H H11G 0.3741 0.3477 0.6567 0.087 Uiso calc R 1 1
H H11H 0.3858 0.1627 0.6728 0.087 Uiso calc R 1 1
H H11I 0.3582 0.2856 0.7133 0.087 Uiso calc R 1 1
C C11B 0.87818(12) 0.1840(5) 0.58394(12) 0.0799(10) Uani d . 1 1
H H11D 0.8994 0.2045 0.6162 0.120 Uiso calc R 1 1
H H11E 0.8835 0.2755 0.5603 0.120 Uiso calc R 1 1
H H11F 0.8924 0.0841 0.5680 0.120 Uiso calc R 1 1
C C11C 0.77868(11) 0.6850(4) 0.64657(11) 0.0691(9) Uani d . 1 1
H H11A 0.7981 0.7314 0.6770 0.104 Uiso calc R 1 1
H H11B 0.7799 0.7629 0.6180 0.104 Uiso calc R 1 1
H H11C 0.7980 0.5843 0.6365 0.104 Uiso calc R 1 1
C C12A 0.15138(13) 0.2336(4) 0.52755(11) 0.0563(7) Uani d . 1 1
C C12B 0.65685(11) 0.0753(3) 0.70944(9) 0.0477(6) Uani d . 1 1
C C12C 0.56479(11) 0.5072(3) 0.77476(10) 0.0493(6) Uani d . 1 1
C C13A 0.11009(15) 0.1252(4) 0.54626(12) 0.0723(9) Uani d . 1 1
H H13A 0.1207 0.0453 0.5711 0.087 Uiso calc R 1 1
C C13B 0.64422(13) -0.0198(3) 0.75335(10) 0.0593(7) Uani d . 1 1
H H13B 0.6742 -0.0717 0.7723 0.071 Uiso calc R 1 1
C C13C 0.55710(13) 0.4119(4) 0.81895(11) 0.0634(8) Uani d . 1 1
H H13C 0.5894 0.3761 0.8387 0.076 Uiso calc R 1 1
C C14A 0.05266(16) 0.1350(5) 0.52815(14) 0.0855(10) Uani d . 1 1
H H14A 0.0246 0.0644 0.5420 0.103 Uiso calc R 1 1
C C14B 0.58682(15) -0.0370(4) 0.76867(12) 0.0720(9) Uani d . 1 1
H H14B 0.5784 -0.0993 0.7985 0.086 Uiso calc R 1 1
C C14C 0.50092(16) 0.3691(4) 0.83404(14) 0.0820(10) Uani d . 1 1
H H14C 0.4958 0.3042 0.8639 0.098 Uiso calc R 1 1
C C15A 0.03690(16) 0.2461(5) 0.49055(16) 0.0896(11) Uani d . 1 1
H H15A -0.0017 0.2515 0.4785 0.107 Uiso calc R 1 1
C C15B 0.54219(14) 0.0358(4) 0.74082(13) 0.0767(10) Uani d . 1 1
H H15B 0.5037 0.0238 0.7516 0.092 Uiso calc R 1 1
C C15C 0.45340(14) 0.4209(4) 0.80572(13) 0.0707(9) Uani d . 1 1
H H15C 0.4159 0.3929 0.8164 0.085 Uiso calc R 1 1
C C16A 0.07810(17) 0.3499(5) 0.47044(15) 0.0968(12) Uani d . 1 1
H H16A 0.0677 0.4250 0.4441 0.116 Uiso calc R 1 1
C C16B 0.55463(13) 0.1259(4) 0.69724(12) 0.0739(9) Uani d . 1 1
H H16B 0.5242 0.1726 0.6774 0.089 Uiso calc R 1 1
C C16C 0.46096(13) 0.5143(4) 0.76149(12) 0.0671(8) Uani d . 1 1
H H16C 0.4285 0.5465 0.7414 0.080 Uiso calc R 1 1
C C17A 0.13499(15) 0.3443(4) 0.48897(13) 0.0785(9) Uani d . 1 1
H H17A 0.1627 0.4164 0.4752 0.094 Uiso calc R 1 1
C C17B 0.61178(12) 0.1492(4) 0.68190(11) 0.0607(7) Uani d . 1 1
H H17B 0.6197 0.2152 0.6528 0.073 Uiso calc R 1 1
C C17C 0.51638(12) 0.5616(4) 0.74619(11) 0.0579(7) Uani d . 1 1
H H17C 0.5211 0.6294 0.7169 0.069 Uiso calc R 1 1

loop_
_atom_site_aniso_label
_atom_site_aniso_U_11
_atom_site_aniso_U_22
_atom_site_aniso_U_33
_atom_site_aniso_U_12
_atom_site_aniso_U_13
_atom_site_aniso_U_23
Cl1A 0.0988(7) 0.1507(10) 0.1066(8) -0.0353(7) -0.0406(6) 0.0599(7)
Cl1B 0.0652(5) 0.1387(8) 0.0467(4) 0.0200(5) -0.0105(4) -0.0027(5)
Cl1C 0.0778(6) 0.1217(7) 0.0791(6) -0.0140(5) -0.0353(5) 0.0216(5)
S1A 0.0490(4) 0.0690(5) 0.0480(4) -0.0036(4) 0.0088(3) 0.0057(3)
S1B 0.0427(4) 0.0932(5) 0.0337(3) -0.0020(4) -0.0028(3) 0.0066(3)
S1C 0.0447(4) 0.0818(5) 0.0344(3) -0.0090(4) -0.0047(3) 0.0095(3)
O1A 0.0567(13) 0.1144(17) 0.0611(13) 0.0001(12) 0.0183(10) 0.0244(12)
O1B 0.0618(13) 0.1272(19) 0.0527(12) -0.0209(13) 0.0057(10) 0.0213(12)
O1C 0.0498(12) 0.146(2) 0.0439(11) 0.0114(13) 0.0108(9) 0.0207(12)
N1A 0.0490(13) 0.0584(13) 0.0419(12) 0.0017(11) 0.0076(10) 0.0047(10)
N1B 0.0414(12) 0.0808(16) 0.0392(12) -0.0052(12) -0.0025(10) 0.0054(11)
N1C 0.0442(13) 0.0719(15) 0.0328(11) -0.0044(11) -0.0020(9) 0.0059(10)
N2A 0.0534(14) 0.0877(17) 0.0438(13) 0.0038(13) 0.0073(11) 0.0087(12)
N2B 0.0432(12) 0.0912(17) 0.0341(11) -0.0055(12) -0.0040(10) 0.0079(11)
N2C 0.0438(12) 0.0865(16) 0.0331(11) -0.0080(12) -0.0051(10) 0.0124(11)
C1A 0.067(2) 0.080(2) 0.060(2) -0.0218(18) -0.0043(17) 0.0289(17)
C1B 0.0538(16) 0.0727(18) 0.0320(14) 0.0139(15) 0.0042(12) -0.0028(13)
C1C 0.0577(18) 0.0650(18) 0.0452(16) -0.0121(15) -0.0080(13) 0.0172(14)
C2A 0.086(2) 0.096(2) 0.0413(17) -0.029(2) 0.0067(17) -0.0022(17)
C2B 0.070(2) 0.0656(18) 0.0364(14) 0.0218(17) 0.0053(14) 0.0132(13)
C2C 0.078(2) 0.0686(19) 0.0389(15) -0.0053(17) -0.0029(15) 0.0020(14)
C3A 0.068(2) 0.074(2) 0.0482(17) -0.0057(17) 0.0206(15) -0.0009(15)
C3B 0.0639(18) 0.0537(16) 0.0404(15) 0.0042(14) 0.0120(13) 0.0065(12)
C3C 0.0676(19) 0.0705(18) 0.0393(15) 0.0115(16) 0.0055(14) 0.0020(14)
C4A 0.0550(16) 0.0514(15) 0.0378(14) -0.0064(13) 0.0138(12) 0.0062(12)
C4B 0.0510(15) 0.0525(15) 0.0282(12) 0.0066(13) 0.0068(11) 0.0006(11)
C4C 0.0505(15) 0.0559(15) 0.0317(13) -0.0014(13) 0.0036(11) 0.0092(12)
C5A 0.0636(18) 0.0562(16) 0.0467(16) 0.0003(15) 0.0085(14) 0.0005(13)
C5B 0.0600(17) 0.0544(16) 0.0351(14) 0.0028(14) 0.0034(12) 0.0088(12)
C5C 0.0597(17) 0.0595(16) 0.0358(14) 0.0040(14) 0.0000(13) 0.0031(12)
C6A 0.0587(19) 0.0608(18) 0.075(2) 0.0010(15) 0.0096(17) 0.0165(16)
C6B 0.0573(17) 0.0607(17) 0.0419(15) -0.0040(14) 0.0017(13) -0.0014(13)
C6C 0.0543(17) 0.0707(18) 0.0460(16) 0.0105(15) 0.0004(13) 0.0111(14)
C7A 0.0536(17) 0.0560(16) 0.0479(16) 0.0012(14) 0.0132(14) 0.0057(13)
C7B 0.0538(17) 0.0631(17) 0.0416(15) -0.0058(14) 0.0045(13) 0.0065(13)
C7C 0.0532(16) 0.0668(17) 0.0390(14) 0.0019(14) 0.0041(13) 0.0102(13)
C8A 0.0505(15) 0.0498(15) 0.0409(14) 0.0001(13) 0.0079(12) 0.0037(12)
C8B 0.0444(15) 0.0723(18) 0.0388(14) -0.0040(14) 0.0020(12) 0.0077(13)
C8C 0.0453(15) 0.0641(17) 0.0361(13) -0.0015(13) 0.0013(11) 0.0099(12)
C9A 0.0511(16) 0.0455(14) 0.0427(14) 0.0017(13) 0.0095(12) 0.0005(12)
C9B 0.0468(15) 0.0698(18) 0.0406(15) -0.0068(14) -0.0003(12) 0.0056(13)
C9C 0.0449(15) 0.0636(17) 0.0443(15) -0.0001(14) 0.0010(12) 0.0081(13)
C10A 0.0517(17) 0.0517(15) 0.0432(15) 0.0065(13) 0.0073(12) 0.0021(12)
C10B 0.0455(15) 0.0653(17) 0.0338(13) -0.0035(14) -0.0030(11) 0.0038(12)
C10C 0.0445(15) 0.0604(16) 0.0364(14) -0.0013(13) -0.0049(11) 0.0059(12)
C11A 0.0573(18) 0.0618(17) 0.0546(17) -0.0069(15) 0.0053(14) 0.0079(14)
C11B 0.0435(17) 0.137(3) 0.0593(19) -0.0101(19) 0.0020(14) 0.0202(19)
C11C 0.0416(16) 0.109(2) 0.0566(18) -0.0021(16) -0.0001(13) 0.0177(17)
C12A 0.0599(18) 0.0638(18) 0.0453(16) 0.0028(16) 0.0004(14) -0.0076(14)
C12B 0.0464(15) 0.0611(16) 0.0354(14) -0.0049(13) -0.0008(12) -0.0052(12)
C12C 0.0479(16) 0.0598(16) 0.0401(14) -0.0063(13) 0.0023(12) 0.0003(13)
C13A 0.083(2) 0.072(2) 0.0616(19) -0.0138(19) -0.0119(17) -0.0002(16)
C13B 0.0643(19) 0.0659(18) 0.0476(16) -0.0031(15) -0.0001(14) 0.0043(14)
C13C 0.0631(19) 0.075(2) 0.0522(17) -0.0060(16) 0.0051(14) 0.0137(15)
C14A 0.079(2) 0.101(3) 0.076(2) -0.031(2) -0.014(2) -0.013(2)
C14B 0.080(2) 0.078(2) 0.0579(19) -0.0186(19) 0.0162(18) 0.0050(16)
C14C 0.086(3) 0.085(2) 0.076(2) -0.013(2) 0.028(2) 0.0233(19)
C15A 0.073(2) 0.102(3) 0.093(3) -0.009(2) -0.027(2) -0.013(2)
C15B 0.0543(19) 0.103(3) 0.074(2) -0.0167(19) 0.0163(17) -0.008(2)
C15C 0.0528(19) 0.076(2) 0.084(2) -0.0141(17) 0.0217(17) 0.0027(19)
C16A 0.089(3) 0.101(3) 0.099(3) -0.006(2) -0.034(2) 0.024(2)
C16B 0.0487(18) 0.108(3) 0.065(2) 0.0086(18) 0.0009(15) -0.0023(19)
C16C 0.0509(18) 0.077(2) 0.073(2) -0.0091(16) 0.0009(15) -0.0079(17)
C17A 0.069(2) 0.091(2) 0.075(2) -0.0071(19) -0.0120(18) 0.0187(19)
C17B 0.0511(17) 0.084(2) 0.0470(16) 0.0031(16) 0.0039(13) 0.0096(15)
C17C 0.0475(16) 0.0748(19) 0.0512(17) -0.0091(15) -0.0003(13) 0.0057(14)

loop_
_atom_type_symbol
_atom_type_description
_atom_type_scat_dispersion_real
_atom_type_scat_dispersion_imag
_atom_type_scat_source
C C 0.0033 0.0016 'International Tables Vol C Tables 4.2.6.8 and 6.1.1.4'
H H 0.0000 0.0000 'International Tables Vol C Tables 4.2.6.8 and 6.1.1.4'
Cl Cl 0.1484 0.1585 'International Tables Vol C Tables 4.2.6.8 and 6.1.1.4'
N N 0.0061 0.0033 'International Tables Vol C Tables 4.2.6.8 and 6.1.1.4'
O O 0.0106 0.0060 'International Tables Vol C Tables 4.2.6.8 and 6.1.1.4'
S S 0.1246 0.1234 'International Tables Vol C Tables 4.2.6.8 and 6.1.1.4'

loop_
_geom_angle_atom_site_label_1
_geom_angle_atom_site_label_2
_geom_angle_atom_site_label_3
_geom_angle
C10A S1A C8A 88.68(12)
C10B S1B C8B 89.14(12)
C10C S1C C8C 89.17(12)
C10A N1A C9A 110.7(2)
C10B N1B C9B 110.7(2)
C10C N1C C9C 110.7(2)
C10A N2A H2A 115.3
C10A N2A C12A 129.5(2)
C12A N2A H2A 115.3
C10B N2B H2B 115.2
C10B N2B C12B 129.5(2)
C12B N2B H2B 115.2
C10C N2C H2C 115.4
C10C N2C C12C 129.2(2)
C12C N2C H2C 115.4
C2A C1A Cl1A 119.7(3)
C6A C1A Cl1A 119.0(3)
C6A C1A C2A 121.2(3)
C2B C1B Cl1B 119.4(2)
C6B C1B Cl1B 119.6(2)
C6B C1B C2B 121.0(3)
C2C C1C Cl1C 119.5(2)
C6C C1C Cl1C 119.4(2)
C6C C1C C2C 121.1(3)
C1A C2A H2AA 120.6
C1A C2A C3A 118.9(3)
C3A C2A H2AA 120.6
C1B C2B H2BA 120.4
C3B C2B C1B 119.2(2)
C3B C2B H2BA 120.4
C1C C2C H2CA 120.5
C3C C2C C1C 118.9(3)
C3C C2C H2CA 120.5
C2A C3A H3A 119.6
C2A C3A C4A 120.8(3)
C4A C3A H3A 119.6
C2B C3B H3B 119.4
C2B C3B C4B 121.2(3)
C4B C3B H3B 119.4
C2C C3C H3C 119.5
C2C C3C C4C 121.1(3)
C4C C3C H3C 119.5
C3A C4A C7A 119.6(2)
C5A C4A C3A 118.7(3)
C5A C4A C7A 121.6(2)
C3B C4B C7B 118.1(2)
C5B C4B C3B 118.3(2)
C5B C4B C7B 123.5(2)
C3C C4C C5C 118.7(2)
C3C C4C C7C 118.5(2)
C5C C4C C7C 122.8(2)
C4A C5A H5A 119.4
C4A C5A C6A 121.1(3)
C6A C5A H5A 119.4
C4B C5B H5B 119.5
C6B C5B C4B 120.9(2)
C6B C5B H5B 119.5
C4C C5C H5C 119.8
C6C C5C C4C 120.4(2)
C6C C5C H5C 119.8
C1A C6A C5A 119.2(3)
C1A C6A H6A 120.4
C5A C6A H6A 120.4
C1B C6B C5B 119.4(3)
C1B C6B H6B 120.3
C5B C6B H6B 120.3
C1C C6C C5C 119.8(3)
C1C C6C H6C 120.1
C5C C6C H6C 120.1
O1A C7A C4A 119.4(2)
O1A C7A C8A 120.8(3)
C8A C7A C4A 119.9(2)
O1B C7B C4B 119.1(2)
O1B C7B C8B 120.5(3)
C8B C7B C4B 120.4(2)
O1C C7C C4C 119.6(2)
O1C C7C C8C 121.2(2)
C8C C7C C4C 119.1(2)
C7A C8A S1A 116.33(19)
C9A C8A S1A 109.35(18)
C9A C8A C7A 133.7(3)
C7B C8B S1B 122.7(2)
C9B C8B S1B 109.08(18)
C9B C8B C7B 128.0(2)
C7C C8C S1C 122.5(2)
C9C C8C S1C 109.55(18)
C9C C8C C7C 127.9(2)
N1A C9A C8A 115.7(2)
N1A C9A C11A 116.6(2)
C8A C9A C11A 127.7(2)
N1B C9B C11B 118.0(2)
C8B C9B N1B 116.2(2)
C8B C9B C11B 125.8(2)
N1C C9C C11C 118.8(2)
C8C C9C N1C 115.6(2)
C8C C9C C11C 125.6(2)
N1A C10A S1A 115.5(2)
N1A C10A N2A 120.1(2)
N2A C10A S1A 124.3(2)
N1B C10B S1B 114.85(18)
N1B C10B N2B 120.5(2)
N2B C10B S1B 124.6(2)
N1C C10C S1C 114.92(18)
N1C C10C N2C 120.1(2)
N2C C10C S1C 124.9(2)
C9A C11A H11G 109.5
C9A C11A H11H 109.5
C9A C11A H11I 109.5
H11G C11A H11H 109.5
H11G C11A H11I 109.5
H11H C11A H11I 109.5
C9B C11B H11D 109.5
C9B C11B H11E 109.5
C9B C11B H11F 109.5
H11D C11B H11E 109.5
H11D C11B H11F 109.5
H11E C11B H11F 109.5
C9C C11C H11A 109.5
C9C C11C H11B 109.5
C9C C11C H11C 109.5
H11A C11C H11B 109.5
H11A C11C H11C 109.5
H11B C11C H11C 109.5
C13A C12A N2A 123.8(3)
C17A C12A N2A 117.6(3)
C17A C12A C13A 118.6(3)
C13B C12B N2B 117.3(2)
C17B C12B N2B 123.6(2)
C17B C12B C13B 119.1(2)
C13C C12C N2C 117.0(2)
C13C C12C C17C 119.6(3)
C17C C12C N2C 123.4(2)
C12A C13A H13A 120.0
C12A C13A C14A 120.0(3)
C14A C13A H13A 120.0
C12B C13B H13B 120.3
C14B C13B C12B 119.5(3)
C14B C13B H13B 120.3
C12C C13C H13C 120.2
C12C C13C C14C 119.7(3)
C14C C13C H13C 120.2
C13A C14A H14A 119.6
C15A C14A C13A 120.8(3)
C15A C14A H14A 119.6
C13B C14B H14B 119.5
C15B C14B C13B 121.1(3)
C15B C14B H14B 119.5
C13C C14C H14C 119.6
C15C C14C C13C 120.8(3)
C15C C14C H14C 119.6
C14A C15A H15A 120.3
C14A C15A C16A 119.5(3)
C16A C15A H15A 120.3
C14B C15B H15B 120.4
C16B C15B C14B 119.2(3)
C16B C15B H15B 120.4
C14C C15C H15C 120.2
C14C C15C C16C 119.6(3)
C16C C15C H15C 120.2
C15A C16A H16A 119.8
C15A C16A C17A 120.3(3)
C17A C16A H16A 119.8
C15B C16B H16B 119.5
C15B C16B C17B 120.9(3)
C17B C16B H16B 119.5
C15C C16C H16C 119.6
C15C C16C C17C 120.7(3)
C17C C16C H16C 119.6
C12A C17A C16A 120.7(3)
C12A C17A H17A 119.6
C16A C17A H17A 119.6
C12B C17B C16B 120.2(3)
C12B C17B H17B 119.9
C16B C17B H17B 119.9
C12C C17C H17C 120.2
C16C C17C C12C 119.5(3)
C16C C17C H17C 120.2

loop_
_geom_bond_atom_site_label_1
_geom_bond_atom_site_label_2
_geom_bond_distance
Cl1A C1A 1.731(3)
Cl1B C1B 1.739(3)
Cl1C C1C 1.732(3)
S1A C8A 1.743(3)
S1A C10A 1.725(3)
S1B C8B 1.747(3)
S1B C10B 1.726(2)
S1C C8C 1.743(2)
S1C C10C 1.720(2)
O1A C7A 1.229(3)
O1B C7B 1.226(3)
O1C C7C 1.223(3)
N1A C9A 1.364(3)
N1A C10A 1.311(3)
N1B C9B 1.369(3)
N1B C10B 1.318(3)
N1C C9C 1.370(3)
N1C C10C 1.326(3)
N2A H2A 0.8600
N2A C10A 1.352(3)
N2A C12A 1.410(3)
N2B H2B 0.8600
N2B C10B 1.350(3)
N2B C12B 1.410(3)
N2C H2C 0.8600
N2C C10C 1.348(3)
N2C C12C 1.414(3)
C1A C2A 1.371(4)
C1A C6A 1.369(4)
C1B C2B 1.377(4)
C1B C6B 1.369(4)
C1C C2C 1.377(4)
C1C C6C 1.365(4)
C2A H2AA 0.9300
C2A C3A 1.379(4)
C2B H2BA 0.9300
C2B C3B 1.373(4)
C2C H2CA 0.9300
C2C C3C 1.375(4)
C3A H3A 0.9300
C3A C4A 1.384(4)
C3B H3B 0.9300
C3B C4B 1.386(3)
C3C H3C 0.9300
C3C C4C 1.385(3)
C4A C5A 1.371(3)
C4A C7A 1.494(4)
C4B C5B 1.384(3)
C4B C7B 1.489(3)
C4C C5C 1.385(3)
C4C C7C 1.488(3)
C5A H5A 0.9300
C5A C6A 1.375(4)
C5B H5B 0.9300
C5B C6B 1.378(3)
C5C H5C 0.9300
C5C C6C 1.376(3)
C6A H6A 0.9300
C6B H6B 0.9300
C6C H6C 0.9300
C7A C8A 1.448(3)
C7B C8B 1.465(3)
C7C C8C 1.453(3)
C8A C9A 1.375(3)
C8B C9B 1.363(3)
C8C C9C 1.368(3)
C9A C11A 1.495(3)
C9B C11B 1.500(3)
C9C C11C 1.489(3)
C11A H11G 0.9600
C11A H11H 0.9600
C11A H11I 0.9600
C11B H11D 0.9600
C11B H11E 0.9600
C11B H11F 0.9600
C11C H11A 0.9600
C11C H11B 0.9600
C11C H11C 0.9600
C12A C13A 1.375(4)
C12A C17A 1.372(4)
C12B C13B 1.386(3)
C12B C17B 1.371(3)
C12C C13C 1.372(4)
C12C C17C 1.383(4)
C13A H13A 0.9300
C13A C14A 1.385(4)
C13B H13B 0.9300
C13B C14B 1.380(4)
C13C H13C 0.9300
C13C C14C 1.388(4)
C14A H14A 0.9300
C14A C15A 1.352(5)
C14B H14B 0.9300
C14B C15B 1.364(4)
C14C H14C 0.9300
C14C C15C 1.358(4)
C15A H15A 0.9300
C15A C16A 1.364(5)
C15B H15B 0.9300
C15B C16B 1.356(4)
C15C H15C 0.9300
C15C C16C 1.364(4)
C16A H16A 0.9300
C16A C17A 1.375(4)
C16B H16B 0.9300
C16B C17B 1.381(4)
C16C H16C 0.9300
C16C C17C 1.383(4)
C17A H17A 0.9300
C17B H17B 0.9300
C17C H17C 0.9300

loop_
_geom_hbond_atom_site_label_D
_geom_hbond_atom_site_label_H
_geom_hbond_atom_site_label_A
_geom_hbond_site_symmetry_A
_geom_hbond_distance_DH
_geom_hbond_distance_HA
_geom_hbond_distance_DA
_geom_hbond_angle_DHA
N2A H2A O1C 3_666 0.86 2.09 2.933(3) 167.1
N2B H2B N1C 2_646 0.86 2.11 2.962(3) 170.4
N2C H2C N1B 2_656 0.86 2.17 2.995(3) 162.0
